data_2102651
loop_
_publ_author_name
'Coles, Simon J'
'Davies, David B.'
'Hursthouse, Michael B.'
'Kili\,c, Adem'
'Mayer, Thomas A.'
'Shaw, Robert A.'
'Yenilmez \,Cift\,ci, Gonul'

_publ_section_title
;
 Structural investigations of phosphorus--nitrogen compounds. 6.
 Relationships between molecular parameters in per-<i>X</i>-substituted
 bridged spermine derivatives and basicity constants \S\a<i>R</i> of
 substituents
;
_journal_issue 6
_journal_name_full 'Acta Crystallographica Section B'
_journal_page_first 739
_journal_page_last 747
_journal_paper_doi 10.1107/S0108768104025947
_journal_volume 60
_journal_year 2004
_chemical_formula_sum 'C42 H102 N18 P6'
_chemical_formula_weight 1045.24
_chemical_name_systematic
;
 ?
;
_space_group_IT_number 2
_symmetry_cell_setting triclinic
_symmetry_space_group_name_Hall '-P 1'
_symmetry_space_group_name_H-M 'P -1'
_atom_sites_solution_hydrogens geom
_atom_sites_solution_primary direct
_atom_sites_solution_secondary difmap
_audit_creation_method SHELXL-97
_cell_angle_alpha 111.28(3)
_cell_angle_beta 96.87(3)
_cell_angle_gamma 93.69(3)
_cell_formula_units_Z 2
_cell_length_a 13.476(3)
_cell_length_b 14.437(3)
_cell_length_c 16.340(3)
_cell_measurement_reflns_used 68138
_cell_measurement_temperature 150(2)
_cell_measurement_theta_max 27.48
_cell_measurement_theta_min 2.91
_cell_volume 2921.0(13)
_computing_cell_refinement 'DENZO, COLLECT'
_computing_data_collection 'DENZO (Otwinowski, 1997) & COLLECT (Hooft, 1998)'
_computing_data_reduction 'DENZO, COLLECT'
_computing_molecular_graphics 'PLATON (Spek, 1990)'
_computing_structure_refinement 'SHELXL-97 (Sheldrick, 1997)'
_computing_structure_solution 'SHELXS-97 (Sheldrick, 1997)'
_diffrn_ambient_temperature 150(2)
_diffrn_detector_area_resol_mean 9.091
_diffrn_measured_fraction_theta_full 0.997
_diffrn_measured_fraction_theta_max 0.997
_diffrn_measurement_device_type 'Bruker-Nonius KappaCCD Area Detector'
_diffrn_measurement_method '\f and \w scans'
_diffrn_radiation_monochromator graphite
_diffrn_radiation_source 'Bruker-Nonius FR591 rotating anode'
_diffrn_radiation_type MoK\a
_diffrn_radiation_wavelength 0.71073
_diffrn_reflns_av_R_equivalents 0.0713
_diffrn_reflns_av_sigmaI/netI 0.0579
_diffrn_reflns_limit_h_max 16
_diffrn_reflns_limit_h_min -16
_diffrn_reflns_limit_k_max 17
_diffrn_reflns_limit_k_min -17
_diffrn_reflns_limit_l_max 19
_diffrn_reflns_limit_l_min -19
_diffrn_reflns_number 47815
_diffrn_reflns_theta_full 25.03
_diffrn_reflns_theta_max 25.03
_diffrn_reflns_theta_min 3.04
_diffrn_standards_decay_% 0
_exptl_absorpt_coefficient_mu 0.230
_exptl_absorpt_correction_T_max 0.922
_exptl_absorpt_correction_T_min 0.886
_exptl_absorpt_correction_type multi-scan
_exptl_absorpt_process_details 'SORTAV (Blessing, 1997)'
_exptl_crystal_colour colourless
_exptl_crystal_density_diffrn 1.188
_exptl_crystal_density_method 'not measured'
_exptl_crystal_description block
_exptl_crystal_F_000 1140
_exptl_crystal_size_max 0.275
_exptl_crystal_size_mid 0.275
_exptl_crystal_size_min 0.275
_refine_diff_density_max 0.278
_refine_diff_density_min -0.375
_refine_ls_extinction_method none
_refine_ls_goodness_of_fit_ref 1.021
_refine_ls_hydrogen_treatment mixed
_refine_ls_matrix_type full
_refine_ls_number_parameters 659
_refine_ls_number_reflns 10292
_refine_ls_number_restraints 15
_refine_ls_restrained_S_all 1.024
_refine_ls_R_factor_all 0.0652
_refine_ls_R_factor_gt 0.0412
_refine_ls_shift/su_max 0.003
_refine_ls_shift/su_mean 0.000
_refine_ls_structure_factor_coef Fsqd
_refine_ls_weighting_details 'calc w=1/[\s^2^(Fo^2^)+(0.0585P)^2^+0.4011P] where P=(Fo^2^+2Fc^2^)/3'
_refine_ls_weighting_scheme calc
_refine_ls_wR_factor_gt 0.0999
_refine_ls_wR_factor_ref 0.1104
_reflns_number_gt 7658
_reflns_number_total 10292
_reflns_threshold_expression >2sigma(I)
_cod_data_source_file bm5015.cif
_cod_data_source_block 2g
_cod_depositor_comments
;
The following automatic conversions were performed:
'_symmetry_cell_setting' value 'Triclinic' changed to 'triclinic'
according to '/home/saulius/struct/CIF-dictionaries/cif_core.dic'
dictionary named 'cif_core.dic' version 2.4.1 from 2010-06-29.

Automatic conversion script
Id: cif_fix_enum 1527 2010-12-29 10:47:43Z saulius 

The following automatic conversions were performed:

'_symmetry_cell_setting' value 'Triclinic' changed to 'triclinic'
according to /home/saulius/struct/CIF-dictionaries/cif_core.dic
dictionary named 'cif_core.dic' version 2.4.1 from 2010-06-29.

Automatic conversion script
Id: cif_fix_values 1715 2011-07-08 13:25:40Z adriana 
;
_cod_original_cell_volume 2921.1(10)
_cod_original_sg_symbol_H-M P-1
_cod_database_code 2102651

loop_
_symmetry_equiv_pos_as_xyz
'x, y, z'
'-x, -y, -z'

loop_
_atom_site_label
_atom_site_fract_x
_atom_site_fract_y
_atom_site_fract_z
_atom_site_U_iso_or_equiv
_atom_site_adp_type
_atom_site_calc_flag
_atom_site_refinement_flags
_atom_site_occupancy
_atom_site_type_symbol
C4 0.56360(16) -0.19618(18) -0.18308(16) 0.0349(6) Uani d . 1 C
H4A 0.5859 -0.2534 -0.1728 0.052 Uiso calc R 1 H
H4B 0.6022 -0.1364 -0.1403 0.052 Uiso calc R 1 H
H4C 0.5727 -0.2014 -0.2419 0.052 Uiso calc R 1 H
P4 0.96160(4) 0.01764(4) 0.15942(3) 0.01833(14) Uani d . 1 P
P3 0.56812(4) -0.50142(4) -0.34936(4) 0.01832(14) Uani d . 1 P
P2 0.53063(4) -0.50149(4) -0.18504(4) 0.01922(14) Uani d . 1 P
P6 0.91113(4) 0.02273(4) 0.32078(3) 0.01945(14) Uani d . 1 P
P1 0.41173(4) -0.40229(4) -0.26843(4) 0.01995(14) Uani d . 1 P
P5 1.04040(4) -0.11294(4) 0.23391(4) 0.02046(14) Uani d . 1 P
N14 0.98080(13) -0.06390(13) 0.31488(11) 0.0227(4) Uani d . 1 N
N15 1.03173(12) -0.06655(13) 0.15849(11) 0.0209(4) Uani d . 1 N
N11 0.86944(12) -0.03169(13) 0.07038(11) 0.0206(4) Uani d . 1 N
N1 0.45942(12) -0.41679(13) -0.18019(11) 0.0215(4) Uani d . 1 N
N8 0.56926(13) -0.59780(13) -0.44279(12) 0.0207(4) Uani d . 1 N
N10 0.61844(12) -0.45842(13) -0.09385(11) 0.0210(4) Uani d . 1 N
N12 1.02366(13) 0.10651(13) 0.13733(12) 0.0216(4) Uani d . 1 N
N3 0.47408(12) -0.43880(13) -0.34963(11) 0.0209(4) Uani d . 1 N
N7 0.66313(12) -0.42298(14) -0.34839(12) 0.0216(4) Uani d D 1 N
N9 0.46581(14) -0.59653(14) -0.17314(13) 0.0247(4) Uani d . 1 N
N19 0.94425(14) 0.10242(14) 0.42391(12) 0.0227(4) Uani d . 1 N
N13 0.91492(12) 0.07137(12) 0.24714(11) 0.0203(4) Uani d . 1 N
N2 0.58280(12) -0.54373(13) -0.27179(11) 0.0205(4) Uani d . 1 N
C25 0.87594(15) 0.12734(16) 0.04173(14) 0.0248(5) Uani d . 1 C
H25A 0.9059 0.1001 -0.0119 0.030 Uiso calc R 1 H
H25B 0.8336 0.1767 0.0348 0.030 Uiso calc R 1 H
N16 0.99586(14) -0.23198(14) 0.19720(13) 0.0250(4) Uani d . 1 N
N4 0.39036(14) -0.28439(14) -0.23739(13) 0.0255(4) Uani d . 1 N
C18 0.59304(17) -0.61275(17) -0.05869(15) 0.0305(5) Uani d . 1 C
H18A 0.6299 -0.6608 -0.0427 0.037 Uiso calc R 1 H
H18B 0.5531 -0.5823 -0.0124 0.037 Uiso calc R 1 H
C17 0.52398(17) -0.66619(17) -0.14647(15) 0.0300(5) Uani d . 1 C
H17A 0.5639 -0.6987 -0.1922 0.036 Uiso calc R 1 H
H17B 0.4781 -0.7175 -0.1410 0.036 Uiso calc R 1 H
N17 1.16171(13) -0.11476(14) 0.26259(13) 0.0254(4) Uani d D 1 N
C26 0.95884(16) 0.17831(16) 0.12042(14) 0.0251(5) Uani d . 1 C
H26A 0.9998 0.2288 0.1091 0.030 Uiso calc R 1 H
H26B 0.9288 0.2117 0.1730 0.030 Uiso calc R 1 H
C24 0.81142(15) 0.04392(17) 0.05266(15) 0.0256(5) Uani d . 1 C
H24A 0.7741 0.0728 0.1013 0.031 Uiso calc R 1 H
H24B 0.7630 0.0111 -0.0010 0.031 Uiso calc R 1 H
N18 0.78960(13) -0.01146(14) 0.31236(13) 0.0245(4) Uani d . 1 N
C21 0.70317(15) -0.28390(16) -0.01106(14) 0.0251(5) Uani d . 1 C
H21A 0.7227 -0.2991 0.0413 0.030 Uiso calc R 1 H
H21B 0.6384 -0.2583 -0.0066 0.030 Uiso calc R 1 H
C23 0.80260(16) -0.11503(16) 0.07357(14) 0.0249(5) Uani d . 1 C
H23A 0.7396 -0.0910 0.0902 0.030 Uiso calc R 1 H
H23B 0.8335 -0.1367 0.1193 0.030 Uiso calc R 1 H
C13 0.51782(15) -0.70036(16) -0.46762(14) 0.0234(5) Uani d . 1 C
N5 0.29792(13) -0.46057(15) -0.31263(12) 0.0271(5) Uani d D 1 N
C27 1.02326(16) -0.32301(16) 0.13050(14) 0.0247(5) Uani d . 1 C
C20 0.69326(16) -0.37915(16) -0.09324(14) 0.0250(5) Uani d . 1 C
H20A 0.6746 -0.3633 -0.1454 0.030 Uiso calc R 1 H
H20B 0.7582 -0.4043 -0.0973 0.030 Uiso calc R 1 H
C22 0.78075(15) -0.20373(16) -0.01347(14) 0.0261(5) Uani d . 1 C
H22A 0.8427 -0.2325 -0.0271 0.031 Uiso calc R 1 H
H22B 0.7562 -0.1812 -0.0605 0.031 Uiso calc R 1 H
C39 0.92335(16) 0.20687(16) 0.46564(14) 0.0267(5) Uani d . 1 C
C9 0.77133(14) -0.43372(16) -0.35206(14) 0.0232(5) Uani d . 1 C
C10 0.80314(16) -0.51383(18) -0.31829(16) 0.0334(6) Uani d . 1 C
H10A 0.7899 -0.4970 -0.2585 0.050 Uiso calc R 1 H
H10B 0.8738 -0.5182 -0.3195 0.050 Uiso calc R 1 H
H10C 0.7659 -0.5771 -0.3556 0.050 Uiso calc R 1 H
C15 0.51921(18) -0.75350(17) -0.56650(14) 0.0315(6) Uani d . 1 C
H15A 0.4848 -0.7179 -0.5985 0.047 Uiso calc R 1 H
H15B 0.4862 -0.8205 -0.5860 0.047 Uiso calc R 1 H
H15C 0.5876 -0.7557 -0.5774 0.047 Uiso calc R 1 H
C29 1.08000(19) -0.29787(18) 0.06500(16) 0.0375(6) Uani d . 1 C
H29A 1.0400 -0.2615 0.0373 0.056 Uiso calc R 1 H
H29B 1.0935 -0.3586 0.0204 0.056 Uiso calc R 1 H
H29C 1.1424 -0.2576 0.0959 0.056 Uiso calc R 1 H
C19 0.66670(16) -0.53268(17) -0.06525(16) 0.0311(6) Uani d . 1 C
H19A 0.7078 -0.4981 -0.0076 0.037 Uiso calc R 1 H
H19B 0.7110 -0.5648 -0.1070 0.037 Uiso calc R 1 H
C2 0.41639(19) -0.10523(18) -0.19647(16) 0.0374(6) Uani d . 1 C
H2A 0.4317 -0.1111 -0.2539 0.056 Uiso calc R 1 H
H2B 0.4496 -0.0432 -0.1526 0.056 Uiso calc R 1 H
H2C 0.3450 -0.1066 -0.1971 0.056 Uiso calc R 1 H
C28 1.08582(18) -0.37914(19) 0.17630(16) 0.0363(6) Uani d . 1 C
H28A 1.1479 -0.3385 0.2074 0.054 Uiso calc R 1 H
H28B 1.0999 -0.4403 0.1327 0.054 Uiso calc R 1 H
H28C 1.0492 -0.3941 0.2178 0.054 Uiso calc R 1 H
C40 0.81884(18) 0.22045(18) 0.42804(17) 0.0391(6) Uani d . 1 C
H40A 0.8154 0.2065 0.3656 0.059 Uiso calc R 1 H
H40B 0.8055 0.2881 0.4579 0.059 Uiso calc R 1 H
H40C 0.7696 0.1753 0.4369 0.059 Uiso calc R 1 H
C5 0.20500(15) -0.46701(17) -0.27437(14) 0.0260(5) Uani d U 1 C
C31 1.24600(16) -0.03533(18) 0.27821(16) 0.0304(5) Uani d . 1 C
C30 0.92556(17) -0.38847(18) 0.08043(16) 0.0383(6) Uani d . 1 C
H30A 0.8871 -0.4011 0.1219 0.057 Uiso calc R 1 H
H30B 0.9406 -0.4508 0.0391 0.057 Uiso calc R 1 H
H30C 0.8874 -0.3548 0.0487 0.057 Uiso calc R 1 H
C3 0.43752(19) -0.17900(19) -0.07936(15) 0.0390(6) Uani d . 1 C
H3A 0.3679 -0.1732 -0.0736 0.059 Uiso calc R 1 H
H3B 0.4780 -0.1196 -0.0380 0.059 Uiso calc R 1 H
H3C 0.4571 -0.2360 -0.0671 0.059 Uiso calc R 1 H
C16 0.57582(18) -0.75616(17) -0.41822(15) 0.0343(6) Uani d . 1 C
H16A 0.6433 -0.7583 -0.4315 0.051 Uiso calc R 1 H
H16B 0.5433 -0.8232 -0.4365 0.051 Uiso calc R 1 H
H16C 0.5775 -0.7223 -0.3554 0.051 Uiso calc R 1 H
C12 0.82932(16) -0.33254(18) -0.29372(16) 0.0353(6) Uani d . 1 C
H12A 0.8082 -0.2825 -0.3157 0.053 Uiso calc R 1 H
H12B 0.9001 -0.3360 -0.2949 0.053 Uiso calc R 1 H
H12C 0.8163 -0.3153 -0.2338 0.053 Uiso calc R 1 H
C1 0.45275(17) -0.19213(17) -0.17401(15) 0.0287(5) Uani d . 1 C
C14 0.40911(17) -0.69905(18) -0.44993(17) 0.0384(6) Uani d . 1 C
H14A 0.4083 -0.6659 -0.3874 0.058 Uiso calc R 1 H
H14B 0.3773 -0.7665 -0.4695 0.058 Uiso calc R 1 H
H14C 0.3734 -0.6639 -0.4817 0.058 Uiso calc R 1 H
C35 0.73782(16) -0.07973(18) 0.34668(15) 0.0302(5) Uani d U 1 C
C41 1.00164(19) 0.27638(18) 0.44907(18) 0.0414(7) Uani d . 1 C
H41A 1.0675 0.2689 0.4739 0.062 Uiso calc R 1 H
H41B 0.9882 0.3444 0.4766 0.062 Uiso calc R 1 H
H41C 0.9985 0.2596 0.3863 0.062 Uiso calc R 1 H
C11 0.79141(16) -0.46145(18) -0.44739(15) 0.0329(6) Uani d . 1 C
H11A 0.7511 -0.5230 -0.4847 0.049 Uiso calc R 1 H
H11B 0.8613 -0.4696 -0.4495 0.049 Uiso calc R 1 H
H11C 0.7745 -0.4093 -0.4680 0.049 Uiso calc R 1 H
C8 0.21948(19) -0.4128(2) -0.17529(17) 0.0523(8) Uani d . 1 C
H8A 0.2683 -0.4423 -0.1477 0.078 Uiso calc R 1 H
H8B 0.1566 -0.4178 -0.1542 0.078 Uiso calc R 1 H
H8C 0.2428 -0.3436 -0.1606 0.078 Uiso calc R 1 H
C36 0.7943(2) -0.0726(2) 0.43509(18) 0.0589(9) Uani d . 1 C
H36A 0.8598 -0.0936 0.4271 0.088 Uiso calc R 1 H
H36B 0.7577 -0.1150 0.4576 0.088 Uiso calc R 1 H
H36C 0.8012 -0.0046 0.4766 0.088 Uiso calc R 1 H
C32 1.27795(19) -0.0448(2) 0.18979(17) 0.0477(7) Uani d . 1 C
H32A 1.2957 -0.1110 0.1609 0.072 Uiso calc R 1 H
H32B 1.3350 0.0034 0.1998 0.072 Uiso calc R 1 H
H32C 1.2234 -0.0329 0.1528 0.072 Uiso calc R 1 H
C34 1.21743(18) 0.06887(18) 0.32540(18) 0.0426(7) Uani d . 1 C
H34A 1.1646 0.0824 0.2879 0.064 Uiso calc R 1 H
H34B 1.2750 0.1174 0.3383 0.064 Uiso calc R 1 H
H34C 1.1946 0.0727 0.3799 0.064 Uiso calc R 1 H
C33 1.33262(17) -0.0559(2) 0.33609(18) 0.0432(7) Uani d . 1 C
H33A 1.3130 -0.0492 0.3924 0.065 Uiso calc R 1 H
H33B 1.3904 -0.0087 0.3454 0.065 Uiso calc R 1 H
H33C 1.3489 -0.1226 0.3069 0.065 Uiso calc R 1 H
C42 0.9295(2) 0.2296(2) 0.56456(16) 0.0498(7) Uani d . 1 C
H42A 0.8765 0.1889 0.5743 0.075 Uiso calc R 1 H
H42B 0.9226 0.2990 0.5949 0.075 Uiso calc R 1 H
H42C 0.9934 0.2151 0.5869 0.075 Uiso calc R 1 H
C38 0.7302(2) -0.18649(19) 0.2803(2) 0.0540(8) Uani d . 1 C
H38A 0.6988 -0.1901 0.2231 0.081 Uiso calc R 1 H
H38B 0.6905 -0.2299 0.2997 0.081 Uiso calc R 1 H
H38C 0.7963 -0.2070 0.2760 0.081 Uiso calc R 1 H
C37 0.6330(2) -0.0501(2) 0.3574(2) 0.0685(10) Uani d . 1 C
H37A 0.6375 0.0180 0.3980 0.103 Uiso calc R 1 H
H37B 0.5976 -0.0931 0.3801 0.103 Uiso calc R 1 H
H37C 0.5974 -0.0566 0.3007 0.103 Uiso calc R 1 H
C6 0.1731(3) -0.5760(2) -0.2973(2) 0.0802(12) Uani d . 1 C
H6A 0.1691 -0.6114 -0.3602 0.120 Uiso calc R 1 H
H6B 0.1083 -0.5840 -0.2802 0.120 Uiso calc R 1 H
H6C 0.2214 -0.6025 -0.2662 0.120 Uiso calc R 1 H
C7 0.1254(2) -0.4232(3) -0.3173(2) 0.0824(13) Uani d . 1 C
H7A 0.1476 -0.3543 -0.3051 0.124 Uiso calc R 1 H
H7B 0.0640 -0.4276 -0.2938 0.124 Uiso calc R 1 H
H7C 0.1138 -0.4599 -0.3804 0.124 Uiso calc R 1 H
H8N 0.5656(15) -0.5811(17) -0.4865(15) 0.022(6) Uiso d . 1 H
H12N 1.0523(16) 0.0815(17) 0.0934(15) 0.028(7) Uiso d . 1 H
H18N 0.7602(16) -0.0142(17) 0.2649(15) 0.023(6) Uiso d . 1 H
H19N 0.9978(16) 0.0925(17) 0.4416(15) 0.025(7) Uiso d . 1 H
H7N 0.6491(15) -0.3646(9) -0.3423(14) 0.025(6) Uiso d D 1 H
H4N 0.3506(18) -0.2742(19) -0.2732(16) 0.036(8) Uiso d . 1 H
H5N 0.2941(17) -0.5031(15) -0.3656(9) 0.037(7) Uiso d D 1 H
H9N 0.4269(19) -0.575(2) -0.1404(17) 0.043(9) Uiso d . 1 H
H17N 1.1675(17) -0.1511(15) 0.2939(14) 0.039(8) Uiso d D 1 H
H16N 0.9538(17) -0.2422(18) 0.2236(15) 0.029(7) Uiso d . 1 H

loop_
_atom_site_aniso_label
_atom_site_aniso_U_11
_atom_site_aniso_U_22
_atom_site_aniso_U_33
_atom_site_aniso_U_12
_atom_site_aniso_U_13
_atom_site_aniso_U_23
C4 0.0378(14) 0.0230(13) 0.0411(15) -0.0026(11) 0.0030(11) 0.0107(11)
P4 0.0220(3) 0.0163(3) 0.0175(3) 0.0018(2) 0.0044(2) 0.0069(2)
P3 0.0182(3) 0.0178(3) 0.0201(3) 0.0024(2) 0.0045(2) 0.0079(2)
P2 0.0208(3) 0.0179(3) 0.0188(3) 0.0000(2) 0.0026(2) 0.0072(2)
P6 0.0244(3) 0.0175(3) 0.0177(3) 0.0036(2) 0.0064(2) 0.0068(2)
P1 0.0185(3) 0.0209(3) 0.0220(3) 0.0033(2) 0.0052(2) 0.0090(2)
P5 0.0254(3) 0.0178(3) 0.0207(3) 0.0054(2) 0.0069(2) 0.0087(2)
N14 0.0330(10) 0.0215(10) 0.0201(9) 0.0092(8) 0.0110(8) 0.0121(8)
N15 0.0255(9) 0.0208(10) 0.0199(9) 0.0067(8) 0.0086(7) 0.0096(8)
N11 0.0242(9) 0.0176(10) 0.0198(9) -0.0005(7) 0.0023(7) 0.0074(8)
N1 0.0220(9) 0.0212(10) 0.0201(9) 0.0035(7) 0.0047(7) 0.0057(8)
N8 0.0263(10) 0.0182(10) 0.0198(10) 0.0019(8) 0.0054(8) 0.0093(9)
N10 0.0221(9) 0.0197(10) 0.0213(10) -0.0011(7) 0.0013(7) 0.0088(8)
N12 0.0240(10) 0.0192(10) 0.0232(10) 0.0012(8) 0.0067(8) 0.0092(9)
N3 0.0199(9) 0.0238(10) 0.0223(10) 0.0040(7) 0.0058(7) 0.0116(8)
N7 0.0177(9) 0.0166(10) 0.0332(11) 0.0047(8) 0.0074(7) 0.0112(9)
N9 0.0262(10) 0.0226(11) 0.0271(11) -0.0022(8) 0.0055(9) 0.0117(9)
N19 0.0265(11) 0.0226(11) 0.0190(10) 0.0062(8) 0.0033(8) 0.0073(8)
N13 0.0291(10) 0.0165(10) 0.0175(9) 0.0062(7) 0.0063(7) 0.0076(8)
N2 0.0236(9) 0.0187(10) 0.0197(9) 0.0051(7) 0.0033(7) 0.0074(8)
C25 0.0309(12) 0.0236(13) 0.0255(12) 0.0083(10) 0.0081(9) 0.0136(10)
N16 0.0318(11) 0.0188(10) 0.0267(11) 0.0041(8) 0.0146(9) 0.0079(9)
N4 0.0262(10) 0.0246(11) 0.0278(11) 0.0072(8) 0.0045(8) 0.0114(9)
C18 0.0363(13) 0.0277(14) 0.0329(14) 0.0038(11) 0.0027(10) 0.0184(11)
C17 0.0387(13) 0.0217(13) 0.0329(13) -0.0017(10) 0.0042(10) 0.0152(11)
N17 0.0270(10) 0.0243(11) 0.0302(11) 0.0033(8) 0.0042(8) 0.0165(9)
C26 0.0345(12) 0.0196(12) 0.0257(12) 0.0043(10) 0.0090(10) 0.0121(10)
C24 0.0253(12) 0.0295(13) 0.0247(12) 0.0071(10) 0.0037(9) 0.0127(10)
N18 0.0252(10) 0.0277(11) 0.0238(11) -0.0003(8) 0.0032(8) 0.0143(9)
C21 0.0223(11) 0.0258(13) 0.0269(12) -0.0003(9) 0.0018(9) 0.0103(10)
C23 0.0280(12) 0.0229(13) 0.0236(12) -0.0026(9) 0.0037(9) 0.0092(10)
C13 0.0287(12) 0.0166(12) 0.0260(12) 0.0007(9) 0.0065(9) 0.0087(10)
N5 0.0192(9) 0.0338(12) 0.0231(11) 0.0003(8) 0.0068(8) 0.0041(9)
C27 0.0324(12) 0.0169(12) 0.0249(12) 0.0058(9) 0.0080(9) 0.0064(10)
C20 0.0277(12) 0.0231(13) 0.0229(12) 0.0000(9) 0.0036(9) 0.0077(10)
C22 0.0254(12) 0.0250(13) 0.0269(13) -0.0014(10) 0.0026(9) 0.0096(10)
C39 0.0367(13) 0.0191(12) 0.0224(12) 0.0050(10) 0.0085(10) 0.0039(10)
C9 0.0172(10) 0.0248(13) 0.0283(12) 0.0035(9) 0.0058(9) 0.0097(10)
C10 0.0237(12) 0.0393(15) 0.0442(15) 0.0098(11) 0.0086(10) 0.0215(12)
C15 0.0449(14) 0.0211(13) 0.0253(13) -0.0009(11) 0.0035(10) 0.0063(10)
C29 0.0580(16) 0.0261(14) 0.0314(14) 0.0072(12) 0.0230(12) 0.0090(11)
C19 0.0295(12) 0.0311(14) 0.0340(14) 0.0021(10) -0.0019(10) 0.0161(11)
C2 0.0549(16) 0.0240(14) 0.0361(14) 0.0123(12) 0.0142(12) 0.0110(11)
C28 0.0448(15) 0.0351(15) 0.0340(14) 0.0181(12) 0.0115(11) 0.0147(12)
C40 0.0441(15) 0.0238(14) 0.0468(16) 0.0127(11) 0.0120(12) 0.0071(12)
C5 0.0221(8) 0.0287(9) 0.0274(9) 0.0020(7) 0.0065(7) 0.0102(7)
C31 0.0283(12) 0.0297(14) 0.0337(13) -0.0008(10) -0.0003(10) 0.0147(11)
C30 0.0397(14) 0.0300(15) 0.0373(15) 0.0018(11) 0.0044(11) 0.0042(12)
C3 0.0554(16) 0.0324(15) 0.0288(14) 0.0092(12) 0.0097(12) 0.0092(12)
C16 0.0518(15) 0.0229(13) 0.0301(14) 0.0050(11) 0.0041(11) 0.0127(11)
C12 0.0240(12) 0.0362(15) 0.0396(15) -0.0038(11) 0.0047(10) 0.0083(12)
C1 0.0372(13) 0.0224(13) 0.0273(13) 0.0076(10) 0.0087(10) 0.0084(10)
C14 0.0329(13) 0.0291(14) 0.0486(16) -0.0057(11) 0.0121(11) 0.0087(12)
C35 0.0303(9) 0.0299(9) 0.0329(9) 0.0012(7) 0.0081(7) 0.0141(7)
C41 0.0457(15) 0.0269(14) 0.0488(17) -0.0017(12) 0.0069(12) 0.0119(13)
C11 0.0284(12) 0.0392(15) 0.0320(14) 0.0043(11) 0.0102(10) 0.0127(12)
C8 0.0341(14) 0.075(2) 0.0381(16) -0.0042(14) 0.0182(12) 0.0072(15)
C36 0.068(2) 0.073(2) 0.0466(18) -0.0203(17) 0.0053(14) 0.0407(17)
C32 0.0419(15) 0.0588(19) 0.0471(17) -0.0117(13) 0.0084(12) 0.0276(15)
C34 0.0404(15) 0.0308(15) 0.0493(17) -0.0025(12) -0.0096(12) 0.0125(13)
C33 0.0297(13) 0.0484(17) 0.0536(17) 0.0051(12) -0.0032(12) 0.0245(14)
C42 0.083(2) 0.0357(16) 0.0278(14) 0.0177(15) 0.0161(13) 0.0037(12)
C38 0.0643(19) 0.0335(16) 0.064(2) -0.0100(14) 0.0197(15) 0.0175(15)
C37 0.0469(17) 0.067(2) 0.124(3) 0.0174(16) 0.0469(19) 0.062(2)
C6 0.103(3) 0.044(2) 0.091(3) -0.0147(18) 0.068(2) 0.0098(18)
C7 0.0450(18) 0.168(4) 0.082(2) 0.059(2) 0.0403(17) 0.085(3)

loop_
_atom_type_symbol
_atom_type_description
_atom_type_scat_dispersion_real
_atom_type_scat_dispersion_imag
_atom_type_scat_source
C C 0.0033 0.0016 'International Tables Vol C Tables 4.2.6.8 and 6.1.1.4'
H H 0.0000 0.0000 'International Tables Vol C Tables 4.2.6.8 and 6.1.1.4'
N N 0.0061 0.0033 'International Tables Vol C Tables 4.2.6.8 and 6.1.1.4'
P P 0.1023 0.0942 'International Tables Vol C Tables 4.2.6.8 and 6.1.1.4'

loop_
_geom_angle_atom_site_label_1
_geom_angle_atom_site_label_2
_geom_angle_atom_site_label_3
_geom_angle
C1 C4 H4A 109.5
C1 C4 H4B 109.5
H4A C4 H4B 109.5
C1 C4 H4C 109.5
H4A C4 H4C 109.5
H4B C4 H4C 109.5
N15 P4 N13 118.02(9)
N15 P4 N12 109.72(9)
N13 P4 N12 107.11(10)
N15 P4 N11 107.87(9)
N13 P4 N11 110.45(9)
N12 P4 N11 102.56(9)
N2 P3 N3 115.37(9)
N2 P3 N7 114.63(9)
N3 P3 N7 102.70(9)
N2 P3 N8 106.06(10)
N3 P3 N8 114.93(10)
N7 P3 N8 102.66(10)
N1 P2 N2 116.98(10)
N1 P2 N9 108.93(10)
N2 P2 N9 108.77(10)
N1 P2 N10 108.17(9)
N2 P2 N10 110.01(9)
N9 P2 N10 103.08(10)
N14 P6 N13 116.47(9)
N14 P6 N19 103.11(10)
N13 P6 N19 114.51(10)
N14 P6 N18 114.47(10)
N13 P6 N18 103.17(10)
N19 P6 N18 104.86(10)
N1 P1 N3 115.43(9)
N1 P1 N5 115.49(10)
N3 P1 N5 103.34(9)
N1 P1 N4 106.03(10)
N3 P1 N4 114.55(10)
N5 P1 N4 101.39(10)
N14 P5 N15 116.24(9)
N14 P5 N16 102.61(10)
N15 P5 N16 113.49(10)
N14 P5 N17 114.91(10)
N15 P5 N17 106.17(10)
N16 P5 N17 102.77(10)
P6 N14 P5 123.61(11)
P4 N15 P5 122.39(11)
C23 N11 C24 111.43(16)
C23 N11 P4 113.36(14)
C24 N11 P4 113.34(14)
P2 N1 P1 120.75(11)
C13 N8 P3 126.43(15)
C13 N8 H8N 110.8(15)
P3 N8 H8N 112.0(16)
C20 N10 C19 111.42(16)
C20 N10 P2 113.62(14)
C19 N10 P2 117.63(14)
C26 N12 P4 113.34(14)
C26 N12 H12N 108.4(16)
P4 N12 H12N 110.5(16)
P1 N3 P3 122.89(11)
C9 N7 P3 131.81(15)
C9 N7 H7N 112.8(15)
P3 N7 H7N 115.3(15)
C17 N9 P2 117.01(15)
C17 N9 H9N 111(2)
P2 N9 H9N 109(2)
C39 N19 P6 129.69(16)
C39 N19 H19N 113.7(17)
P6 N19 H19N 108.0(16)
P4 N13 P6 121.04(11)
P2 N2 P3 122.29(11)
C26 C25 C24 112.37(18)
C26 C25 H25A 109.1
C24 C25 H25A 109.1
C26 C25 H25B 109.1
C24 C25 H25B 109.1
H25A C25 H25B 107.9
C27 N16 P5 133.33(16)
C27 N16 H16N 114.1(17)
P5 N16 H16N 112.4(17)
C1 N4 P1 130.41(16)
C1 N4 H4N 113.1(18)
P1 N4 H4N 112.9(18)
C17 C18 C19 110.69(19)
C17 C18 H18A 109.5
C19 C18 H18A 109.5
C17 C18 H18B 109.5
C19 C18 H18B 109.5
H18A C18 H18B 108.1
N9 C17 C18 111.56(19)
N9 C17 H17A 109.3
C18 C17 H17A 109.3
N9 C17 H17B 109.3
C18 C17 H17B 109.3
H17A C17 H17B 108.0
C31 N17 P5 128.23(16)
C31 N17 H17N 117.3(16)
P5 N17 H17N 107.5(16)
N12 C26 C25 112.01(17)
N12 C26 H26A 109.2
C25 C26 H26A 109.2
N12 C26 H26B 109.2
C25 C26 H26B 109.2
H26A C26 H26B 107.9
N11 C24 C25 113.68(17)
N11 C24 H24A 108.8
C25 C24 H24A 108.8
N11 C24 H24B 108.8
C25 C24 H24B 108.8
H24A C24 H24B 107.7
C35 N18 P6 130.17(16)
C35 N18 H18N 112.2(16)
P6 N18 H18N 109.9(16)
C20 C21 C22 111.93(18)
C20 C21 H21A 109.2
C22 C21 H21A 109.2
C20 C21 H21B 109.2
C22 C21 H21B 109.2
H21A C21 H21B 107.9
N11 C23 C22 113.43(18)
N11 C23 H23A 108.9
C22 C23 H23A 108.9
N11 C23 H23B 108.9
C22 C23 H23B 108.9
H23A C23 H23B 107.7
N8 C13 C16 110.27(18)
N8 C13 C14 111.83(18)
C16 C13 C14 110.4(2)
N8 C13 C15 106.26(18)
C16 C13 C15 108.42(18)
C14 C13 C15 109.49(18)
C5 N5 P1 132.52(15)
C5 N5 H5N 112.6(16)
P1 N5 H5N 113.9(16)
N16 C27 C29 111.18(19)
N16 C27 C28 109.98(18)
C29 C27 C28 110.43(19)
N16 C27 C30 107.09(18)
C29 C27 C30 108.94(19)
C28 C27 C30 109.1(2)
N10 C20 C21 113.68(17)
N10 C20 H20A 108.8
C21 C20 H20A 108.8
N10 C20 H20B 108.8
C21 C20 H20B 108.8
H20A C20 H20B 107.7
C23 C22 C21 112.22(18)
C23 C22 H22A 109.2
C21 C22 H22A 109.2
C23 C22 H22B 109.2
C21 C22 H22B 109.2
H22A C22 H22B 107.9
N19 C39 C42 106.96(19)
N19 C39 C40 110.77(18)
C42 C39 C40 109.8(2)
N19 C39 C41 109.56(18)
C42 C39 C41 110.4(2)
C40 C39 C41 109.4(2)
N7 C9 C10 110.78(18)
N7 C9 C11 109.87(17)
C10 C9 C11 109.25(19)
N7 C9 C12 106.78(17)
C10 C9 C12 110.38(18)
C11 C9 C12 109.76(19)
C9 C10 H10A 109.5
C9 C10 H10B 109.5
H10A C10 H10B 109.5
C9 C10 H10C 109.5
H10A C10 H10C 109.5
H10B C10 H10C 109.5
C13 C15 H15A 109.5
C13 C15 H15B 109.5
H15A C15 H15B 109.5
C13 C15 H15C 109.5
H15A C15 H15C 109.5
H15B C15 H15C 109.5
C27 C29 H29A 109.5
C27 C29 H29B 109.5
H29A C29 H29B 109.5
C27 C29 H29C 109.5
H29A C29 H29C 109.5
H29B C29 H29C 109.5
N10 C19 C18 113.99(18)
N10 C19 H19A 108.8
C18 C19 H19A 108.8
N10 C19 H19B 108.8
C18 C19 H19B 108.8
H19A C19 H19B 107.7
C1 C2 H2A 109.5
C1 C2 H2B 109.5
H2A C2 H2B 109.5
C1 C2 H2C 109.5
H2A C2 H2C 109.5
H2B C2 H2C 109.5
C27 C28 H28A 109.5
C27 C28 H28B 109.5
H28A C28 H28B 109.5
C27 C28 H28C 109.5
H28A C28 H28C 109.5
H28B C28 H28C 109.5
C39 C40 H40A 109.5
C39 C40 H40B 109.5
H40A C40 H40B 109.5
C39 C40 H40C 109.5
H40A C40 H40C 109.5
H40B C40 H40C 109.5
N5 C5 C6 106.8(2)
N5 C5 C7 108.3(2)
C6 C5 C7 109.7(3)
N5 C5 C8 112.92(18)
C6 C5 C8 109.7(2)
C7 C5 C8 109.4(2)
N17 C31 C34 112.03(19)
N17 C31 C32 109.05(19)
C34 C31 C32 110.6(2)
N17 C31 C33 106.16(19)
C34 C31 C33 109.8(2)
C32 C31 C33 109.2(2)
C27 C30 H30A 109.5
C27 C30 H30B 109.5
H30A C30 H30B 109.5
C27 C30 H30C 109.5
H30A C30 H30C 109.5
H30B C30 H30C 109.5
C1 C3 H3A 109.5
C1 C3 H3B 109.5
H3A C3 H3B 109.5
C1 C3 H3C 109.5
H3A C3 H3C 109.5
H3B C3 H3C 109.5
C13 C16 H16A 109.5
C13 C16 H16B 109.5
H16A C16 H16B 109.5
C13 C16 H16C 109.5
H16A C16 H16C 109.5
H16B C16 H16C 109.5
C9 C12 H12A 109.5
C9 C12 H12B 109.5
H12A C12 H12B 109.5
C9 C12 H12C 109.5
H12A C12 H12C 109.5
H12B C12 H12C 109.5
N4 C1 C4 111.39(18)
N4 C1 C2 106.90(18)
C4 C1 C2 109.1(2)
N4 C1 C3 109.04(19)
C4 C1 C3 110.19(19)
C2 C1 C3 110.19(19)
C13 C14 H14A 109.5
C13 C14 H14B 109.5
H14A C14 H14B 109.5
C13 C14 H14C 109.5
H14A C14 H14C 109.5
H14B C14 H14C 109.5
N18 C35 C38 109.52(19)
N18 C35 C36 110.82(19)
C38 C35 C36 109.4(2)
N18 C35 C37 107.6(2)
C38 C35 C37 109.2(2)
C36 C35 C37 110.2(2)
C39 C41 H41A 109.5
C39 C41 H41B 109.5
H41A C41 H41B 109.5
C39 C41 H41C 109.5
H41A C41 H41C 109.5
H41B C41 H41C 109.5
C9 C11 H11A 109.5
C9 C11 H11B 109.5
H11A C11 H11B 109.5
C9 C11 H11C 109.5
H11A C11 H11C 109.5
H11B C11 H11C 109.5
C5 C8 H8A 109.5
C5 C8 H8B 109.5
H8A C8 H8B 109.5
C5 C8 H8C 109.5
H8A C8 H8C 109.5
H8B C8 H8C 109.5
C35 C36 H36A 109.5
C35 C36 H36B 109.5
H36A C36 H36B 109.5
C35 C36 H36C 109.5
H36A C36 H36C 109.5
H36B C36 H36C 109.5
C31 C32 H32A 109.5
C31 C32 H32B 109.5
H32A C32 H32B 109.5
C31 C32 H32C 109.5
H32A C32 H32C 109.5
H32B C32 H32C 109.5
C31 C34 H34A 109.5
C31 C34 H34B 109.5
H34A C34 H34B 109.5
C31 C34 H34C 109.5
H34A C34 H34C 109.5
H34B C34 H34C 109.5
C31 C33 H33A 109.5
C31 C33 H33B 109.5
H33A C33 H33B 109.5
C31 C33 H33C 109.5
H33A C33 H33C 109.5
H33B C33 H33C 109.5
C39 C42 H42A 109.5
C39 C42 H42B 109.5
H42A C42 H42B 109.5
C39 C42 H42C 109.5
H42A C42 H42C 109.5
H42B C42 H42C 109.5
C35 C38 H38A 109.5
C35 C38 H38B 109.5
H38A C38 H38B 109.5
C35 C38 H38C 109.5
H38A C38 H38C 109.5
H38B C38 H38C 109.5
C35 C37 H37A 109.5
C35 C37 H37B 109.5
H37A C37 H37B 109.5
C35 C37 H37C 109.5
H37A C37 H37C 109.5
H37B C37 H37C 109.5
C5 C6 H6A 109.5
C5 C6 H6B 109.5
H6A C6 H6B 109.5
C5 C6 H6C 109.5
H6A C6 H6C 109.5
H6B C6 H6C 109.5
C5 C7 H7A 109.5
C5 C7 H7B 109.5
H7A C7 H7B 109.5
C5 C7 H7C 109.5
H7A C7 H7C 109.5
H7B C7 H7C 109.5

loop_
_geom_bond_atom_site_label_1
_geom_bond_atom_site_label_2
_geom_bond_distance
C4 C1 1.521(3)
C4 H4A 0.9600
C4 H4B 0.9600
C4 H4C 0.9600
P4 N15 1.5839(18)
P4 N13 1.5885(18)
P4 N12 1.6572(19)
P4 N11 1.6936(18)
P3 N2 1.5926(18)
P3 N3 1.6038(17)
P3 N7 1.6485(18)
P3 N8 1.6533(19)
P2 N1 1.5880(18)
P2 N2 1.5943(18)
P2 N9 1.6624(19)
P2 N10 1.6787(18)
P6 N14 1.5938(18)
P6 N13 1.6023(18)
P6 N19 1.6459(19)
P6 N18 1.6546(19)
P1 N1 1.5971(18)
P1 N3 1.6001(18)
P1 N5 1.6461(19)
P1 N4 1.646(2)
P5 N14 1.5951(18)
P5 N15 1.5987(18)
P5 N16 1.645(2)
P5 N17 1.6504(19)
N11 C23 1.476(3)
N11 C24 1.474(3)
N8 C13 1.484(3)
N8 H8N 0.83(2)
N10 C20 1.472(3)
N10 C19 1.474(3)
N12 C26 1.477(3)
N12 H12N 0.83(2)
N7 C9 1.482(3)
N7 H7N 0.848(9)
N9 C17 1.468(3)
N9 H9N 0.79(2)
N19 C39 1.474(3)
N19 H19N 0.79(2)
C25 C26 1.519(3)
C25 C24 1.516(3)
C25 H25A 0.9700
C25 H25B 0.9700
N16 C27 1.473(3)
N16 H16N 0.79(2)
N4 C1 1.483(3)
N4 H4N 0.81(2)
C18 C17 1.518(3)
C18 C19 1.517(3)
C18 H18A 0.9700
C18 H18B 0.9700
C17 H17A 0.9700
C17 H17B 0.9700
N17 C31 1.490(3)
N17 H17N 0.856(10)
C26 H26A 0.9700
C26 H26B 0.9700
C24 H24A 0.9700
C24 H24B 0.9700
N18 C35 1.476(3)
N18 H18N 0.81(2)
C21 C20 1.518(3)
C21 C22 1.524(3)
C21 H21A 0.9700
C21 H21B 0.9700
C23 C22 1.510(3)
C23 H23A 0.9700
C23 H23B 0.9700
C13 C16 1.521(3)
C13 C14 1.527(3)
C13 C15 1.519(3)
N5 C5 1.477(3)
N5 H5N 0.854(10)
C27 C29 1.518(3)
C27 C28 1.518(3)
C27 C30 1.522(3)
C20 H20A 0.9700
C20 H20B 0.9700
C22 H22A 0.9700
C22 H22B 0.9700
C39 C42 1.519(3)
C39 C40 1.522(3)
C39 C41 1.524(3)
C9 C10 1.515(3)
C9 C11 1.524(3)
C9 C12 1.522(3)
C10 H10A 0.9600
C10 H10B 0.9600
C10 H10C 0.9600
C15 H15A 0.9600
C15 H15B 0.9600
C15 H15C 0.9600
C29 H29A 0.9600
C29 H29B 0.9600
C29 H29C 0.9600
C19 H19A 0.9700
C19 H19B 0.9700
C2 C1 1.523(3)
C2 H2A 0.9600
C2 H2B 0.9600
C2 H2C 0.9600
C28 H28A 0.9600
C28 H28B 0.9600
C28 H28C 0.9600
C40 H40A 0.9600
C40 H40B 0.9600
C40 H40C 0.9600
C5 C6 1.500(4)
C5 C7 1.508(4)
C5 C8 1.502(3)
C31 C34 1.520(3)
C31 C32 1.518(3)
C31 C33 1.526(3)
C30 H30A 0.9600
C30 H30B 0.9600
C30 H30C 0.9600
C3 C1 1.529(3)
C3 H3A 0.9600
C3 H3B 0.9600
C3 H3C 0.9600
C16 H16A 0.9600
C16 H16B 0.9600
C16 H16C 0.9600
C12 H12A 0.9600
C12 H12B 0.9600
C12 H12C 0.9600
C14 H14A 0.9600
C14 H14B 0.9600
C14 H14C 0.9600
C35 C38 1.517(3)
C35 C36 1.515(3)
C35 C37 1.513(3)
C41 H41A 0.9600
C41 H41B 0.9600
C41 H41C 0.9600
C11 H11A 0.9600
C11 H11B 0.9600
C11 H11C 0.9600
C8 H8A 0.9600
C8 H8B 0.9600
C8 H8C 0.9600
C36 H36A 0.9600
C36 H36B 0.9600
C36 H36C 0.9600
C32 H32A 0.9600
C32 H32B 0.9600
C32 H32C 0.9600
C34 H34A 0.9600
C34 H34B 0.9600
C34 H34C 0.9600
C33 H33A 0.9600
C33 H33B 0.9600
C33 H33C 0.9600
C42 H42A 0.9600
C42 H42B 0.9600
C42 H42C 0.9600
C38 H38A 0.9600
C38 H38B 0.9600
C38 H38C 0.9600
C37 H37A 0.9600
C37 H37B 0.9600
C37 H37C 0.9600
C6 H6A 0.9600
C6 H6B 0.9600
C6 H6C 0.9600
C7 H7A 0.9600
C7 H7B 0.9600
C7 H7C 0.9600

loop_
_cod_related_entry_id
_cod_related_entry_database
_cod_related_entry_code
1 ChemSpider 21140170
